data_7700894
loop_
_publ_author_name
'Busch, Jasmin M.'
'Zink, Daniel M.'
'Di Martino-Fumo, Patrick'
'Rehak, Florian R.'
'Boden, Pit'
'Steiger, Sophie'
'Fuhr, Olaf'
'Nieger, Martin'
'Klopper, Wim'
'Gerhards, Markus'
'Br\"ase, Stefan'

_publ_section_title
;
 Highly soluble fluorine containing Cu(i) AlkylPyrPhos TADF complexes.
;
_journal_issue 41
_journal_name_full 'Dalton transactions (Cambridge, England : 2003)'
_journal_page_first 15687
_journal_page_last 15698
_journal_paper_doi 10.1039/c9dt02447f
_journal_volume 48
_journal_year 2019
_chemical_formula_moiety 'C53 H38 Cu2 F6 I2 N P3'
_chemical_formula_sum 'C53 H38 Cu2 F6 I2 N P3'
_chemical_formula_weight 1276.63
_space_group_crystal_system monoclinic
_space_group_IT_number 14
_space_group_name_Hall '-P 2ybc'
_space_group_name_H-M_alt 'P 1 21/c 1'
_symmetry_space_group_name_Hall '-P 2ybc'
_symmetry_space_group_name_H-M 'P 1 21/c 1'
_atom_sites_solution_hydrogens geom
_atom_sites_solution_primary direct
_audit_creation_date 2018-04-04
_audit_creation_method
;
Olex2 1.2
(compiled 2017.08.10 svn.r3458 for OlexSys, GUI svn.r5381)
;
_audit_update_record
;
2019-05-28 deposited with the CCDC.    2019-08-21 downloaded from the CCDC.
;
_cell_angle_alpha 90
_cell_angle_beta 103.210(2)
_cell_angle_gamma 90
_cell_formula_units_Z 4
_cell_length_a 18.9070(5)
_cell_length_b 12.6700(2)
_cell_length_c 20.7952(5)
_cell_measurement_reflns_used 35304
_cell_measurement_temperature 180.15
_cell_measurement_theta_max 68.35
_cell_measurement_theta_min 2.18
_cell_volume 4849.71(19)
_computing_molecular_graphics 'Olex2 (Dolomanov et al., 2009)'
_computing_publication_material 'Olex2 (Dolomanov et al., 2009)'
_computing_structure_refinement 'ShelXL (Sheldrick, 2015)'
_computing_structure_solution 'ShelXS (Sheldrick, 2008)'
_diffrn_ambient_temperature 180.15
_diffrn_detector Pilatus300K
_diffrn_detector_area_resol_mean 5.81
_diffrn_detector_type DECTRIS
_diffrn_measured_fraction_theta_full 0.957
_diffrn_measured_fraction_theta_max 0.957
_diffrn_measurement_device '4-circle goniometer'
_diffrn_measurement_device_type 'Stoe StadiVari'
_diffrn_measurement_method 'rotation method'
_diffrn_radiation_collimation '0.6 mm diameter'
_diffrn_radiation_monochromator 'multilayer optics'
_diffrn_radiation_polarisn_norm 0
_diffrn_radiation_probe x-ray
_diffrn_radiation_type CuK\a
_diffrn_radiation_wavelength 1.54186
_diffrn_reflns_av_R_equivalents 0.0293
_diffrn_reflns_av_unetI/netI 0.0197
_diffrn_reflns_Laue_measured_fraction_full 0.957
_diffrn_reflns_Laue_measured_fraction_max 0.957
_diffrn_reflns_limit_h_max 17
_diffrn_reflns_limit_h_min -21
_diffrn_reflns_limit_k_max 14
_diffrn_reflns_limit_k_min -14
_diffrn_reflns_limit_l_max 24
_diffrn_reflns_limit_l_min -13
_diffrn_reflns_number 16081
_diffrn_reflns_point_group_measured_fraction_full 0.957
_diffrn_reflns_point_group_measured_fraction_max 0.957
_diffrn_reflns_theta_full 62.991
_diffrn_reflns_theta_max 62.991
_diffrn_reflns_theta_min 2.400
_diffrn_source 'Cu Genix 3D'
_diffrn_source_current 1.000
_diffrn_source_power 0.050
_diffrn_source_target Cu
_diffrn_source_type 'microfocus sealed X-ray tube'
_diffrn_source_voltage 50
_exptl_absorpt_coefficient_mu 12.531
_exptl_absorpt_correction_T_max 0.0187
_exptl_absorpt_correction_T_min 0.0049
_exptl_absorpt_correction_type multi-scan
_exptl_absorpt_process_details
;
STOE X-Red32, absorption correction by Gaussian integration, analogous to
P. Coppens, "The Evaluation of Absorption and Extinction in Single-Crystal
Structure Analysis", published in: F. R. Ahmed (Editor), "Crystallographic
Computing", Munksgaard, Copenhagen (1970), 255 - 270.
Afterwards scaling of reflection intensities was performed within STOE LANA.
J. Koziskova, F. Hahn, J. Richter, J. Kozisek, "Comparison of different
absorption corrections on the model structure of tetrakis(\m~2~-acetato)-
diaqua-di-copper(II)", Acta Chimica Slovaca, vol. 9, no. 2, 2016, pp. 136 - 140.
Finally a spherical absorption correction was done within STOE LANA.
;
_exptl_crystal_colour 'light yellow'
_exptl_crystal_colour_modifier light
_exptl_crystal_colour_primary yellow
_exptl_crystal_density_diffrn 1.748
_exptl_crystal_description block
_exptl_crystal_F_000 2504
_exptl_crystal_size_max 0.21
_exptl_crystal_size_mid 0.17
_exptl_crystal_size_min 0.12
_refine_diff_density_max 0.438
_refine_diff_density_min -0.548
_refine_diff_density_rms 0.077
_refine_ls_extinction_method none
_refine_ls_goodness_of_fit_ref 1.080
_refine_ls_hydrogen_treatment constr
_refine_ls_matrix_type full
_refine_ls_number_parameters 604
_refine_ls_number_reflns 7497
_refine_ls_number_restraints 0
_refine_ls_restrained_S_all 1.080
_refine_ls_R_factor_all 0.0272
_refine_ls_R_factor_gt 0.0264
_refine_ls_shift/su_max 0.001
_refine_ls_shift/su_mean 0.000
_refine_ls_structure_factor_coef Fsqd
_refine_ls_weighting_details 'w=1/[\s^2^(Fo^2^)+(0.0446P)^2^+3.2967P] where P=(Fo^2^+2Fc^2^)/3'
_refine_ls_weighting_scheme calc
_refine_ls_wR_factor_gt 0.0710
_refine_ls_wR_factor_ref 0.0714
_reflns_Friedel_coverage 0.000
_reflns_number_gt 7328
_reflns_number_total 7497
_reflns_threshold_expression 'I > 2\s(I)'
_cod_data_source_file c9dt02447f2.cif
_cod_data_source_block jmb049
_cod_depositor_comments 'Adding full bibliography for 7700890--7700898.cif.'
_cod_database_code 7700894
_shelx_shelxl_version_number 2014/7
_shelx_space_group_comment
;
The symmetry employed for this shelxl refinement is uniquely defined
by the following loop, which should always be used as a source of
symmetry information in preference to the above space-group names.
They are only intended as comments.
;
_shelx_estimated_absorpt_t_max 0.315
_shelx_estimated_absorpt_t_min 0.178
_olex2_refinement_description
;
1. Fixed Uiso
 At 1.2 times of:
  All C(H) groups
2.a Aromatic/amide H refined with riding coordinates:
 C2(H2), C3(H3), C4(H4), C5(H5), C7(H7), C8(H8), C9(H9), C10(H10), C11(H11),
 C13(H13), C14(H14), C15(H15), C16(H16), C17(H17), C19(H19), C20(H20), C22(H22),
  C23(H23), C25(H25), C26(H26), C28(H28), C29(H29), C31(H31), C32(H32),
 C34(H34), C35(H35), C37(H37), C38(H38), C40(H40), C41(H41), C43(H43), C44(H44),
  C46(H46), C47(H47), C49(H49), C50(H50), C52(H52), C53(H53)
;
_olex2_submission_special_instructions 'No special instructions were received'

loop_
_space_group_symop_operation_xyz
'x, y, z'
'-x, y+1/2, -z+1/2'
'-x, -y, -z'
'x, -y-1/2, z-1/2'

loop_
_atom_site_label
_atom_site_type_symbol
_atom_site_fract_x
_atom_site_fract_y
_atom_site_fract_z
_atom_site_U_iso_or_equiv
_atom_site_adp_type
_atom_site_occupancy
_atom_site_site_symmetry_order
_atom_site_calc_flag
_atom_site_refinement_flags_posn
Cu1 Cu 0.20499(2) 0.17426(3) 0.20583(2) 0.02777(10) Uani 1 1 d .
Cu2 Cu 0.31562(2) 0.08156(3) 0.16343(2) 0.03174(10) Uani 1 1 d .
I1 I 0.34344(2) 0.21994(2) 0.26453(2) 0.03307(7) Uani 1 1 d .
I2 I 0.19575(2) -0.02850(2) 0.16775(2) 0.03501(7) Uani 1 1 d .
P1 P 0.18594(4) 0.27842(5) 0.11621(3) 0.02734(15) Uani 1 1 d .
P2 P 0.13925(4) 0.19624(5) 0.28231(3) 0.02634(14) Uani 1 1 d .
P3 P 0.41328(4) -0.02556(5) 0.18132(3) 0.02937(16) Uani 1 1 d .
F1 F 0.16208(11) -0.17705(18) 0.45813(11) 0.0582(5) Uani 1 1 d .
F2 F 0.23116(14) 0.56296(17) 0.45869(10) 0.0610(6) Uani 1 1 d .
F3 F -0.17765(10) 0.21652(17) 0.16658(12) 0.0564(5) Uani 1 1 d .
F4 F 0.51327(11) -0.1343(2) 0.46552(9) 0.0590(6) Uani 1 1 d .
F5 F 0.37223(13) -0.42188(17) 0.02545(10) 0.0581(5) Uani 1 1 d .
F6 F 0.66212(12) 0.19545(19) 0.11168(13) 0.0632(6) Uani 1 1 d .
N1 N 0.29608(12) 0.17505(19) 0.07817(11) 0.0289(5) Uani 1 1 d .
C1 C 0.25234(15) 0.2600(2) 0.06427(13) 0.0281(6) Uani 1 1 d .
C2 C 0.25522(16) 0.3269(2) 0.01203(15) 0.0357(6) Uani 1 1 d .
H2 H 0.2239 0.3864 0.0032 0.043 Uiso 1 1 calc R
C3 C 0.30382(17) 0.3068(3) -0.02695(15) 0.0389(7) Uani 1 1 d .
H3 H 0.3076 0.3535 -0.0617 0.047 Uiso 1 1 calc R
C4 C 0.34674(17) 0.2178(3) -0.01458(15) 0.0383(7) Uani 1 1 d .
H4 H 0.3791 0.2002 -0.0418 0.046 Uiso 1 1 calc R
C5 C 0.34164(16) 0.1550(3) 0.03818(15) 0.0348(6) Uani 1 1 d .
H5 H 0.3718 0.0944 0.0470 0.042 Uiso 1 1 calc R
C6 C 0.09783(15) 0.2678(2) 0.05671(14) 0.0311(6) Uani 1 1 d .
C7 C 0.06599(17) 0.3506(3) 0.01591(15) 0.0366(7) Uani 1 1 d .
H7 H 0.0906 0.4162 0.0173 0.044 Uiso 1 1 calc R
C8 C -0.00157(17) 0.3372(3) -0.02659(15) 0.0409(7) Uani 1 1 d .
H8 H -0.0232 0.3943 -0.0537 0.049 Uiso 1 1 calc R
C9 C -0.03762(18) 0.2425(3) -0.03002(17) 0.0492(8) Uani 1 1 d .
H9 H -0.0837 0.2338 -0.0596 0.059 Uiso 1 1 calc R
C10 C -0.00651(19) 0.1603(3) 0.0096(2) 0.0562(9) Uani 1 1 d .
H10 H -0.0310 0.0945 0.0071 0.067 Uiso 1 1 calc R
C11 C 0.06048(18) 0.1727(3) 0.05343(18) 0.0457(8) Uani 1 1 d .
H11 H 0.0809 0.1158 0.0813 0.055 Uiso 1 1 calc R
C12 C 0.19278(16) 0.4192(2) 0.13677(13) 0.0310(6) Uani 1 1 d .
C13 C 0.13373(18) 0.4674(3) 0.15485(15) 0.0399(7) Uani 1 1 d .
H13 H 0.0900 0.4289 0.1520 0.048 Uiso 1 1 calc R
C14 C 0.1384(2) 0.5701(3) 0.17674(17) 0.0499(9) Uani 1 1 d .
H14 H 0.0977 0.6024 0.1883 0.060 Uiso 1 1 calc R
C15 C 0.2022(2) 0.6266(3) 0.18201(18) 0.0552(9) Uani 1 1 d .
H15 H 0.2049 0.6980 0.1964 0.066 Uiso 1 1 calc R
C16 C 0.2616(2) 0.5793(3) 0.1664(2) 0.0584(10) Uani 1 1 d .
H16 H 0.3058 0.6174 0.1710 0.070 Uiso 1 1 calc R
C17 C 0.2567(2) 0.4746(3) 0.14368(18) 0.0459(8) Uani 1 1 d .
H17 H 0.2977 0.4417 0.1330 0.055 Uiso 1 1 calc R
C18 C 0.14342(15) 0.0822(2) 0.33714(13) 0.0284(6) Uani 1 1 d .
C19 C 0.20826(16) 0.0255(2) 0.35325(14) 0.0314(6) Uani 1 1 d .
H19 H 0.2481 0.0467 0.3355 0.038 Uiso 1 1 calc R
C20 C 0.21541(17) -0.0613(3) 0.39481(15) 0.0378(7) Uani 1 1 d .
H20 H 0.2599 -0.0990 0.4065 0.045 Uiso 1 1 calc R
C21 C 0.15631(17) -0.0915(2) 0.41879(15) 0.0376(7) Uani 1 1 d .
C22 C 0.09115(17) -0.0398(3) 0.40245(16) 0.0386(7) Uani 1 1 d .
H22 H 0.0509 -0.0636 0.4187 0.046 Uiso 1 1 calc R
C23 C 0.08491(17) 0.0481(2) 0.36171(15) 0.0355(6) Uani 1 1 d .
H23 H 0.0402 0.0853 0.3505 0.043 Uiso 1 1 calc R
C24 C 0.16391(15) 0.3091(2) 0.33754(13) 0.0280(6) Uani 1 1 d .
C25 C 0.14229(16) 0.3196(2) 0.39711(15) 0.0352(6) Uani 1 1 d .
H25 H 0.1121 0.2674 0.4099 0.042 Uiso 1 1 calc R
C26 C 0.16475(18) 0.4059(3) 0.43772(15) 0.0391(7) Uani 1 1 d .
H26 H 0.1501 0.4136 0.4782 0.047 Uiso 1 1 calc R
C27 C 0.20847(18) 0.4798(2) 0.41837(15) 0.0398(7) Uani 1 1 d .
C28 C 0.23014(17) 0.4735(2) 0.35990(16) 0.0372(7) Uani 1 1 d .
H28 H 0.2598 0.5267 0.3474 0.045 Uiso 1 1 calc R
C29 C 0.20727(15) 0.3868(2) 0.31957(14) 0.0315(6) Uani 1 1 d .
H29 H 0.2216 0.3807 0.2788 0.038 Uiso 1 1 calc R
C30 C 0.04128(15) 0.2099(2) 0.24817(14) 0.0307(6) Uani 1 1 d .
C31 C -0.00066(17) 0.2916(2) 0.26262(16) 0.0367(7) Uani 1 1 d .
H31 H 0.0212 0.3461 0.2919 0.044 Uiso 1 1 calc R
C32 C -0.07502(18) 0.2946(3) 0.23442(18) 0.0431(8) Uani 1 1 d .
H32 H -0.1042 0.3506 0.2443 0.052 Uiso 1 1 calc R
C33 C -0.10508(16) 0.2157(3) 0.19255(16) 0.0395(7) Uani 1 1 d .
C34 C -0.06446(18) 0.1337(3) 0.17614(18) 0.0472(8) Uani 1 1 d .
H34 H -0.0866 0.0801 0.1463 0.057 Uiso 1 1 calc R
C35 C 0.00921(17) 0.1316(3) 0.20419(17) 0.0439(8) Uani 1 1 d .
H35 H 0.0382 0.0761 0.1933 0.053 Uiso 1 1 calc R
C36 C 0.44708(16) -0.0613(2) 0.26857(14) 0.0308(6) Uani 1 1 d .
C37 C 0.51841(16) -0.0933(2) 0.29483(15) 0.0342(6) Uani 1 1 d .
H37 H 0.5519 -0.0970 0.2671 0.041 Uiso 1 1 calc R
C38 C 0.54102(16) -0.1201(3) 0.36164(15) 0.0373(7) Uani 1 1 d .
H38 H 0.5891 -0.1442 0.3795 0.045 Uiso 1 1 calc R
C39 C 0.49179(18) -0.1105(3) 0.40076(15) 0.0412(7) Uani 1 1 d .
C40 C 0.42113(17) -0.0776(3) 0.37668(15) 0.0384(7) Uani 1 1 d .
H40 H 0.3886 -0.0708 0.4051 0.046 Uiso 1 1 calc R
C41 C 0.39893(16) -0.0548(2) 0.30996(15) 0.0351(6) Uani 1 1 d .
H41 H 0.3500 -0.0344 0.2922 0.042 Uiso 1 1 calc R
C42 C 0.40269(16) -0.1496(2) 0.13525(14) 0.0336(6) Uani 1 1 d .
C43 C 0.34033(17) -0.1634(3) 0.08593(15) 0.0392(7) Uani 1 1 d .
H43 H 0.3041 -0.1100 0.0780 0.047 Uiso 1 1 calc R
C44 C 0.33047(19) -0.2552(3) 0.04783(16) 0.0451(8) Uani 1 1 d .
H44 H 0.2882 -0.2645 0.0135 0.054 Uiso 1 1 calc R
C45 C 0.38271(19) -0.3312(3) 0.06096(16) 0.0417(7) Uani 1 1 d .
C46 C 0.44599(19) -0.3201(3) 0.10899(17) 0.0443(8) Uani 1 1 d .
H46 H 0.4822 -0.3736 0.1161 0.053 Uiso 1 1 calc R
C47 C 0.45536(19) -0.2289(3) 0.14657(16) 0.0415(7) Uani 1 1 d .
H47 H 0.4981 -0.2201 0.1805 0.050 Uiso 1 1 calc R
C48 C 0.49382(16) 0.0334(2) 0.16058(15) 0.0334(6) Uani 1 1 d .
C49 C 0.52925(18) 0.1132(3) 0.20076(16) 0.0415(7) Uani 1 1 d .
H49 H 0.5139 0.1312 0.2398 0.050 Uiso 1 1 calc R
C50 C 0.58685(19) 0.1675(3) 0.18505(18) 0.0459(8) Uani 1 1 d .
H50 H 0.6117 0.2213 0.2132 0.055 Uiso 1 1 calc R
C51 C 0.60675(18) 0.1411(3) 0.12768(18) 0.0463(8) Uani 1 1 d .
C52 C 0.57334(19) 0.0630(3) 0.08656(18) 0.0510(9) Uani 1 1 d .
H52 H 0.5884 0.0466 0.0472 0.061 Uiso 1 1 calc R
C53 C 0.51655(18) 0.0078(3) 0.10369(17) 0.0445(8) Uani 1 1 d .
H53 H 0.4932 -0.0477 0.0762 0.053 Uiso 1 1 calc R

loop_
_atom_site_aniso_label
_atom_site_aniso_U_11
_atom_site_aniso_U_22
_atom_site_aniso_U_33
_atom_site_aniso_U_23
_atom_site_aniso_U_13
_atom_site_aniso_U_12
Cu1 0.0261(2) 0.0296(2) 0.0278(2) 0.00182(16) 0.00659(16) 0.00106(16)
Cu2 0.0288(2) 0.0323(2) 0.0338(2) 0.00390(17) 0.00644(17) 0.00681(17)
I1 0.02361(10) 0.03511(12) 0.03837(12) -0.00456(7) 0.00268(8) -0.00139(7)
I2 0.03319(11) 0.02854(11) 0.04441(12) -0.00323(7) 0.01118(8) -0.00245(7)
P1 0.0243(3) 0.0302(4) 0.0272(3) 0.0028(3) 0.0052(3) 0.0038(3)
P2 0.0240(3) 0.0277(3) 0.0273(3) -0.0005(3) 0.0059(3) -0.0011(3)
P3 0.0264(3) 0.0310(4) 0.0295(4) 0.0009(3) 0.0039(3) 0.0061(3)
F1 0.0538(12) 0.0561(12) 0.0659(13) 0.0293(10) 0.0163(10) 0.0023(10)
F2 0.0861(16) 0.0436(11) 0.0472(11) -0.0159(9) 0.0025(11) -0.0122(11)
F3 0.0289(10) 0.0581(13) 0.0762(15) 0.0082(10) -0.0004(9) 0.0010(8)
F4 0.0543(12) 0.0841(16) 0.0360(10) 0.0176(10) 0.0050(9) 0.0118(11)
F5 0.0730(14) 0.0461(12) 0.0529(11) -0.0179(9) 0.0094(10) -0.0014(10)
F6 0.0460(12) 0.0637(13) 0.0889(16) 0.0113(12) 0.0337(11) -0.0018(10)
N1 0.0250(11) 0.0320(12) 0.0289(12) 0.0010(9) 0.0045(9) 0.0017(9)
C1 0.0244(13) 0.0313(14) 0.0270(14) 0.0009(11) 0.0029(11) 0.0008(11)
C2 0.0339(15) 0.0382(16) 0.0343(15) 0.0080(13) 0.0066(12) 0.0070(13)
C3 0.0351(16) 0.0489(18) 0.0340(16) 0.0105(14) 0.0104(13) 0.0034(14)
C4 0.0322(16) 0.052(2) 0.0324(16) 0.0003(13) 0.0105(13) 0.0016(13)
C5 0.0311(15) 0.0406(17) 0.0335(15) 0.0002(13) 0.0092(12) 0.0091(13)
C6 0.0235(14) 0.0415(16) 0.0279(14) 0.0011(12) 0.0050(11) 0.0050(12)
C7 0.0351(16) 0.0426(17) 0.0319(15) 0.0025(13) 0.0072(12) 0.0066(13)
C8 0.0358(16) 0.056(2) 0.0288(15) 0.0001(13) 0.0038(12) 0.0120(15)
C9 0.0302(17) 0.072(2) 0.0417(18) -0.0040(17) 0.0001(14) 0.0048(16)
C10 0.0347(18) 0.065(2) 0.063(2) 0.0014(19) -0.0005(16) -0.0079(17)
C11 0.0333(16) 0.0455(19) 0.054(2) 0.0050(15) 0.0023(14) -0.0020(14)
C12 0.0346(15) 0.0307(15) 0.0271(14) 0.0036(11) 0.0057(11) 0.0070(12)
C13 0.0353(16) 0.0477(19) 0.0335(15) -0.0058(13) 0.0008(13) 0.0105(13)
C14 0.050(2) 0.052(2) 0.0437(18) -0.0116(16) 0.0019(15) 0.0222(17)
C15 0.082(3) 0.0340(18) 0.0477(19) -0.0058(15) 0.0117(18) 0.0061(18)
C16 0.070(3) 0.044(2) 0.066(2) -0.0088(18) 0.024(2) -0.0171(19)
C17 0.0465(19) 0.0399(19) 0.056(2) -0.0057(15) 0.0222(16) -0.0012(14)
C18 0.0293(14) 0.0285(14) 0.0270(13) -0.0023(11) 0.0055(11) -0.0030(11)
C19 0.0267(14) 0.0325(16) 0.0341(15) 0.0001(12) 0.0051(12) -0.0040(11)
C20 0.0316(15) 0.0402(17) 0.0400(16) 0.0058(14) 0.0045(13) 0.0024(13)
C21 0.0396(17) 0.0351(16) 0.0376(16) 0.0074(13) 0.0077(13) -0.0027(13)
C22 0.0356(16) 0.0421(17) 0.0409(16) 0.0033(13) 0.0148(13) -0.0056(13)
C23 0.0313(15) 0.0380(16) 0.0385(16) 0.0035(13) 0.0107(12) -0.0002(13)
C24 0.0257(13) 0.0300(14) 0.0269(13) -0.0011(11) 0.0031(11) 0.0023(11)
C25 0.0341(15) 0.0369(16) 0.0351(15) 0.0006(13) 0.0089(12) -0.0017(13)
C26 0.0465(18) 0.0407(17) 0.0286(14) -0.0021(13) 0.0055(13) 0.0057(14)
C27 0.0429(17) 0.0344(17) 0.0352(16) -0.0068(13) -0.0055(13) 0.0022(13)
C28 0.0355(16) 0.0310(16) 0.0414(17) 0.0005(12) 0.0010(13) -0.0041(12)
C29 0.0288(14) 0.0314(15) 0.0334(14) 0.0005(12) 0.0053(11) 0.0010(12)
C30 0.0271(14) 0.0346(15) 0.0299(14) 0.0029(12) 0.0055(11) -0.0020(11)
C31 0.0324(16) 0.0328(15) 0.0437(17) -0.0007(13) 0.0064(13) -0.0001(12)
C32 0.0343(17) 0.0371(17) 0.057(2) 0.0052(15) 0.0081(15) 0.0097(13)
C33 0.0219(14) 0.0484(19) 0.0456(18) 0.0091(14) 0.0023(13) -0.0027(12)
C34 0.0330(17) 0.053(2) 0.053(2) -0.0134(16) 0.0035(14) -0.0073(15)
C35 0.0301(16) 0.0492(19) 0.0514(19) -0.0151(15) 0.0070(14) 0.0009(14)
C36 0.0324(15) 0.0259(14) 0.0329(14) 0.0012(11) 0.0050(12) 0.0037(11)
C37 0.0304(15) 0.0321(15) 0.0394(16) 0.0011(12) 0.0065(12) 0.0012(12)
C38 0.0272(15) 0.0414(17) 0.0397(16) 0.0068(13) 0.0004(12) 0.0034(12)
C39 0.0434(18) 0.0426(18) 0.0331(15) 0.0071(13) -0.0008(13) -0.0019(14)
C40 0.0379(16) 0.0437(18) 0.0354(15) 0.0033(13) 0.0117(13) 0.0029(14)
C41 0.0310(15) 0.0355(15) 0.0375(16) 0.0032(13) 0.0049(12) 0.0038(12)
C42 0.0313(15) 0.0374(16) 0.0312(14) -0.0014(12) 0.0055(12) 0.0028(12)
C43 0.0345(16) 0.0438(18) 0.0368(16) -0.0028(13) 0.0029(13) 0.0086(13)
C44 0.0414(18) 0.052(2) 0.0373(17) -0.0095(15) -0.0001(14) -0.0011(16)
C45 0.0494(19) 0.0404(18) 0.0361(16) -0.0075(13) 0.0114(14) -0.0013(14)
C46 0.0452(19) 0.0416(18) 0.0440(18) -0.0029(14) 0.0055(15) 0.0124(15)
C47 0.0396(17) 0.0382(17) 0.0414(17) -0.0047(13) -0.0021(14) 0.0078(13)
C48 0.0286(15) 0.0362(16) 0.0349(15) 0.0043(12) 0.0061(12) 0.0088(12)
C49 0.0478(19) 0.0374(17) 0.0408(17) 0.0016(14) 0.0131(14) 0.0013(14)
C50 0.0449(19) 0.0374(18) 0.056(2) 0.0043(15) 0.0117(16) -0.0036(14)
C51 0.0333(17) 0.0486(19) 0.061(2) 0.0145(17) 0.0182(15) 0.0068(14)
C52 0.0437(19) 0.068(2) 0.0451(19) -0.0002(18) 0.0186(15) 0.0013(17)
C53 0.0356(17) 0.058(2) 0.0391(17) -0.0060(15) 0.0077(13) 0.0008(15)

loop_
_atom_type_symbol
_atom_type_description
_atom_type_scat_dispersion_real
_atom_type_scat_dispersion_imag
_atom_type_scat_source
C C 0.0181 0.0091 'International Tables Vol C Tables 4.2.6.8 and 6.1.1.4'
H H 0.0000 0.0000 'International Tables Vol C Tables 4.2.6.8 and 6.1.1.4'
Cu Cu -1.9646 0.5888 'International Tables Vol C Tables 4.2.6.8 and 6.1.1.4'
F F 0.0727 0.0534 'International Tables Vol C Tables 4.2.6.8 and 6.1.1.4'
I I -0.3257 6.8362 'International Tables Vol C Tables 4.2.6.8 and 6.1.1.4'
N N 0.0311 0.0180 'International Tables Vol C Tables 4.2.6.8 and 6.1.1.4'
P P 0.2955 0.4335 'International Tables Vol C Tables 4.2.6.8 and 6.1.1.4'

loop_
_exptl_crystal_face_index_h
_exptl_crystal_face_index_k
_exptl_crystal_face_index_l
_exptl_crystal_face_perp_dist
0 0 1 0.0150
0 0 -1 0.1200
-1 0 0 0.0990
1 0 0 0.1180
1 -2 0 0.1140
-1 2 0 0.0530
-1 -1 0 0.0790
1 0 -1 0.1440
1 1 0 0.1140

loop_
_geom_angle_atom_site_label_1
_geom_angle_atom_site_label_2
_geom_angle_atom_site_label_3
_geom_angle
I1 Cu1 Cu2 59.856(13)
I2 Cu1 Cu2 59.531(13)
I2 Cu1 I1 109.356(14)
P1 Cu1 Cu2 88.51(2)
P1 Cu1 I1 101.85(2)
P1 Cu1 I2 109.31(2)
P1 Cu1 P2 120.32(3)
P2 Cu1 Cu2 150.99(3)
P2 Cu1 I1 106.90(2)
P2 Cu1 I2 108.56(2)
I1 Cu2 Cu1 59.532(12)
I2 Cu2 Cu1 59.610(13)
I2 Cu2 I1 109.153(15)
P3 Cu2 Cu1 150.45(3)
P3 Cu2 I1 104.87(2)
P3 Cu2 I2 110.39(3)
N1 Cu2 Cu1 91.74(6)
N1 Cu2 I1 104.94(7)
N1 Cu2 I2 109.62(6)
N1 Cu2 P3 117.39(7)
Cu1 I1 Cu2 60.612(12)
Cu2 I2 Cu1 60.859(12)
C1 P1 Cu1 114.16(9)
C6 P1 Cu1 117.66(10)
C6 P1 C1 103.26(12)
C12 P1 Cu1 112.91(9)
C12 P1 C1 103.79(13)
C12 P1 C6 103.48(13)
C18 P2 Cu1 113.00(9)
C18 P2 C30 102.20(13)
C24 P2 Cu1 116.03(9)
C24 P2 C18 104.92(12)
C24 P2 C30 105.05(13)
C30 P2 Cu1 114.24(9)
C36 P3 Cu2 113.48(10)
C42 P3 Cu2 116.36(10)
C42 P3 C36 106.11(13)
C42 P3 C48 102.98(14)
C48 P3 Cu2 114.13(9)
C48 P3 C36 102.27(13)
C1 N1 Cu2 127.90(19)
C1 N1 C5 117.6(2)
C5 N1 Cu2 113.66(19)
N1 C1 P1 116.2(2)
N1 C1 C2 121.6(3)
C2 C1 P1 122.2(2)
C3 C2 C1 119.8(3)
C4 C3 C2 118.9(3)
C5 C4 C3 118.4(3)
N1 C5 C4 123.6(3)
C7 C6 P1 123.5(2)
C11 C6 P1 117.9(2)
C11 C6 C7 118.5(3)
C8 C7 C6 120.1(3)
C9 C8 C7 120.9(3)
C10 C9 C8 119.4(3)
C9 C10 C11 120.6(4)
C10 C11 C6 120.4(3)
C13 C12 P1 118.0(2)
C17 C12 P1 122.3(2)
C17 C12 C13 119.1(3)
C14 C13 C12 120.5(3)
C13 C14 C15 120.3(3)
C16 C15 C14 119.9(3)
C15 C16 C17 119.7(4)
C12 C17 C16 120.4(3)
C19 C18 P2 117.8(2)
C23 C18 P2 123.4(2)
C23 C18 C19 118.8(3)
C20 C19 C18 120.9(3)
C21 C20 C19 118.3(3)
F1 C21 C20 118.9(3)
F1 C21 C22 118.6(3)
C22 C21 C20 122.4(3)
C21 C22 C23 118.8(3)
C22 C23 C18 120.7(3)
C25 C24 P2 123.2(2)
C29 C24 P2 117.9(2)
C29 C24 C25 118.8(3)
C26 C25 C24 120.3(3)
C27 C26 C25 118.8(3)
F2 C27 C26 118.5(3)
F2 C27 C28 118.5(3)
C26 C27 C28 122.9(3)
C27 C28 C29 117.8(3)
C24 C29 C28 121.4(3)
C31 C30 P2 124.5(2)
C31 C30 C35 119.5(3)
C35 C30 P2 115.9(2)
C30 C31 C32 120.2(3)
C33 C32 C31 118.9(3)
F3 C33 C32 119.1(3)
F3 C33 C34 118.5(3)
C32 C33 C34 122.4(3)
C33 C34 C35 118.3(3)
C34 C35 C30 120.6(3)
C37 C36 P3 123.1(2)
C41 C36 P3 117.9(2)
C41 C36 C37 119.1(3)
C36 C37 C38 120.5(3)
C39 C38 C37 118.2(3)
F4 C39 C38 118.7(3)
F4 C39 C40 118.4(3)
C38 C39 C40 122.9(3)
C39 C40 C41 118.2(3)
C40 C41 C36 121.1(3)
C43 C42 P3 117.9(2)
C43 C42 C47 119.2(3)
C47 C42 P3 122.8(2)
C42 C43 C44 120.4(3)
C45 C44 C43 118.6(3)
F5 C45 C44 118.8(3)
F5 C45 C46 118.4(3)
C44 C45 C46 122.8(3)
C45 C46 C47 118.2(3)
C46 C47 C42 120.8(3)
C49 C48 P3 118.0(2)
C49 C48 C53 119.0(3)
C53 C48 P3 122.8(2)
C48 C49 C50 121.2(3)
C51 C50 C49 118.0(3)
F6 C51 C50 118.1(3)
F6 C51 C52 119.1(3)
C52 C51 C50 122.8(3)
C51 C52 C53 118.5(3)
C48 C53 C52 120.5(3)

loop_
_geom_bond_atom_site_label_1
_geom_bond_atom_site_label_2
_geom_bond_distance
Cu1 Cu2 2.7158(5)
Cu1 I1 2.6865(4)
Cu1 I2 2.6821(4)
Cu1 P1 2.2447(8)
Cu1 P2 2.2482(8)
Cu2 I1 2.6954(5)
Cu2 I2 2.6800(5)
Cu2 P3 2.2530(8)
Cu2 N1 2.094(2)
P1 C1 1.849(3)
P1 C6 1.839(3)
P1 C12 1.832(3)
P2 C18 1.831(3)
P2 C24 1.826(3)
P2 C30 1.834(3)
P3 C36 1.837(3)
P3 C42 1.828(3)
P3 C48 1.834(3)
F1 C21 1.347(4)
F2 C27 1.354(4)
F3 C33 1.355(4)
F4 C39 1.349(4)
F5 C45 1.355(4)
F6 C51 1.356(4)
N1 C1 1.348(4)
N1 C5 1.351(4)
C1 C2 1.389(4)
C2 C3 1.381(4)
C3 C4 1.378(5)
C4 C5 1.376(4)
C6 C7 1.397(4)
C6 C11 1.391(5)
C7 C8 1.388(4)
C8 C9 1.374(6)
C9 C10 1.374(6)
C10 C11 1.389(5)
C12 C13 1.397(4)
C12 C17 1.375(5)
C13 C14 1.374(5)
C14 C15 1.385(6)
C15 C16 1.376(6)
C16 C17 1.405(5)
C18 C19 1.394(4)
C18 C23 1.389(4)
C19 C20 1.387(4)
C20 C21 1.378(4)
C21 C22 1.368(5)
C22 C23 1.388(4)
C24 C25 1.397(4)
C24 C29 1.386(4)
C25 C26 1.388(5)
C26 C27 1.369(5)
C27 C28 1.371(5)
C28 C29 1.390(4)
C30 C31 1.378(4)
C30 C35 1.391(4)
C31 C32 1.395(5)
C32 C33 1.361(5)
C33 C34 1.380(5)
C34 C35 1.382(5)
C36 C37 1.395(4)
C36 C41 1.391(4)
C37 C38 1.399(4)
C38 C39 1.374(5)
C39 C40 1.380(5)
C40 C41 1.385(4)
C42 C43 1.386(4)
C42 C47 1.396(4)
C43 C44 1.396(5)
C44 C45 1.362(5)
C45 C46 1.379(5)
C46 C47 1.383(5)
C48 C49 1.383(5)
C48 C53 1.386(5)
C49 C50 1.388(5)
C50 C51 1.372(5)
C51 C52 1.365(5)
C52 C53 1.394(5)
